data_1527673
loop_
_publ_author_name
'Koskenlinna, M.'
'Valkonen, J.'

_publ_section_title
;
 The crystal structure of Pr H3 (Se O3)2 (Se2 O5), a compound with
 selenite and diselenite groups
;
_journal_name_full 'Acta Chemica Scandinavica, Series A: (28,1974-)'
_journal_page_first 457
_journal_page_last 460
_journal_volume 31
_journal_year 1977
_chemical_formula_sum 'H3 O11 Pr Se4'
_chemical_name_systematic 'Pr H3 (Se O3)2 (Se2 O5)'
_space_group_IT_number 14
_symmetry_space_group_name_Hall '-P 2ybc'
_symmetry_space_group_name_H-M 'P 1 21/c 1'
_cell_angle_alpha 90
_cell_angle_beta 91.68
_cell_angle_gamma 90
_cell_formula_units_Z 4
_cell_length_a 12.933
_cell_length_b 7.334
_cell_length_c 10.811
_cell_volume 1024.989
_citation_journal_id_ASTM ACAPCT
_cod_data_source_file Koskenlinna_ACAPCT_1977_780.cif
_cod_data_source_block H3O11Pr1Se4
_cod_original_formula_sum 'H3 O11 Pr1 Se4'
_cod_database_code 1527673

loop_
_symmetry_equiv_pos_as_xyz
x,y,z
-x,y+1/2,-z+1/2
-x,-y,-z
x,-y-1/2,z-1/2

loop_
_atom_site_label
_atom_site_type_symbol
_atom_site_fract_x
_atom_site_fract_y
_atom_site_fract_z
_atom_site_occupancy
_atom_site_U_iso_or_equiv
O5 O-2 0.1546 0.0737 0.3982 1 0.0
O1 O-2 0.7671 0.0799 0.3593 1 0.0
Se1 Se+4 0.7413 0.0362 0.2115 1 0.0
O6 O-2 0.0589 0.0458 0.1879 1 0.0
O7 O-2 0.3333 0.234 0.0155 1 0.0
Pr1 Pr+3 0.3374 0.9539 0.4487 1 0.0
O8 O-2 0.6645 0.6247 0.2496 1 0.0
Se3 Se+4 0.709 0.5684 0.3922 1 0.0
O4 O-2 0.0366 0.6426 0.104 1 0.0
O9 O-2 0.3833 0.8875 0.0667 1 0.0
Se4 Se+4 0.4882 0.8067 0.1706 1 0.0
O11 O-2 0.487 0.608 0.098 1 0.0
O2 O-2 0.855 0.9104 0.1842 1 0.0
O10 O-2 0.4275 0.7609 0.3001 1 0.0
Se2 Se+4 0.0501 0.9731 0.3467 1 0.0
O3 O-2 0.2209 0.7229 0.3604 1 0.0
